data_2310603
loop_
_publ_author_name
'Hilmer, W.'

_publ_section_title
;
 Die Kristallstruktur des sauren Kaliummetasilikates K4 (H Si O3)4
;
_journal_name_full 'Acta Crystallographica (1,1948-23,1967)'
_journal_page_first 1063
_journal_page_last 1066
_journal_volume 17
_journal_year 1964
_chemical_formula_sum 'H4 K4 O12 Si4'
_chemical_name_systematic 'K4 H4 (Si4 O12)'
_space_group_IT_number 14
_symmetry_space_group_name_Hall '-P 2yn'
_symmetry_space_group_name_H-M 'P 1 21/n 1'
_cell_angle_alpha 90
_cell_angle_beta 100.87
_cell_angle_gamma 90
_cell_formula_units_Z 2
_cell_length_a 7.51
_cell_length_b 11.25
_cell_length_c 7.5
_cell_volume 622.287
_citation_journal_id_ASTM ACCRA9
_cod_data_source_file Hilmer_ACCRA9_1964_161.cif
_cod_data_source_block H4K4O12Si4
_cod_original_cell_volume 622.2869
_cod_original_sg_symbol_Hall '-P 2ybc (x-z,y,z)'
_cod_database_code 2310603

loop_
_symmetry_equiv_pos_as_xyz
x,y,z
-x+1/2,y+1/2,-z+1/2
-x,-y,-z
x-1/2,-y-1/2,z-1/2

loop_
_atom_site_label
_atom_site_type_symbol
_atom_site_fract_x
_atom_site_fract_y
_atom_site_fract_z
_atom_site_occupancy
_atom_site_U_iso_or_equiv
Si1 Si+4 0.987 0.184 0.485 1 0.0
K2 K+1 0.322 0.043 0.822 1 0.0
O2 O-2 0.93 0.112 0.658 1 0.0
O6 O-2 0.861 0.972 0.905 1 0.0
O5 O-2 0.596 0.029 0.646 1 0.0
K1 K+1 0.487 0.251 0.486 1 0.0
Si2 Si+4 0.803 0.998 0.7 1 0.0
O3 O-2 0.152 0.107 0.435 1 0.0
O1 O-2 0.062 0.31 0.559 1 0.0
O4 O-2 0.826 0.199 0.324 1 0.0
